data_7133306
loop_
_publ_author_name
'Haberstroh, Jan'
'Taube, Clemens'
'Fidelius, Jannis'
'Schulz, Stephen'
'Israel, Noel'
'Dmitrieva, Evgenia'
'Gomila, Rosa M.'
'Frontera, Antonio'
'Wolf, Robert'
'Schwedtmann, Kai'
'Weigand, Jan J.'

_publ_section_title
;
 A neutral diphosphene radical: synthesis, electronic structure and white
 phosphorus activation.
;
_journal_issue 65
_journal_name_full 'Chemical communications (Cambridge, England)'
_journal_page_first 8537
_journal_page_last 8540
_journal_paper_doi 10.1039/d4cc02200a
_journal_volume 60
_journal_year 2024
_chemical_formula_moiety 'C78 H102 Cl4 N4 P8, C6 H5 F'
_chemical_formula_sum 'C84 H107 Cl4 F N4 P8'
_chemical_formula_weight 1581.29
_space_group_crystal_system monoclinic
_space_group_IT_number 14
_space_group_name_Hall '-P 2ybc'
_space_group_name_H-M_alt 'P 1 21/c 1'
_atom_sites_solution_hydrogens geom
_atom_sites_solution_primary dual
_audit_creation_date 2022-08-10
_audit_creation_method
;
Olex2 1.3
(compiled 2019.09.11 svn.r3662 for OlexSys, GUI svn.r5938)
;
_audit_update_record
;
2024-04-26 deposited with the CCDC.	2024-07-08 downloaded from the CCDC.
;
_cell_angle_alpha 90
_cell_angle_beta 96.9330(10)
_cell_angle_gamma 90
_cell_formula_units_Z 4
_cell_length_a 22.39630(10)
_cell_length_b 24.84720(10)
_cell_length_c 15.60040(10)
_cell_measurement_reflns_used 37223
_cell_measurement_temperature 100.00(10)
_cell_measurement_theta_max 76.3290
_cell_measurement_theta_min 2.6560
_cell_volume 8617.92(8)
_computing_cell_refinement 'CrysAlisPro 1.171.41.93a (Rigaku OD, 2020)'
_computing_data_collection 'CrysAlisPro 1.171.41.93a (Rigaku OD, 2020)'
_computing_data_reduction 'CrysAlisPro 1.171.41.93a (Rigaku OD, 2020)'
_computing_molecular_graphics 'Olex2 1.3 (Dolomanov et al., 2009)'
_computing_publication_material 'Olex2 1.3 (Dolomanov et al., 2009)'
_computing_structure_refinement 'ShelXL 2018/3 (Sheldrick, 2015)'
_computing_structure_solution 'SHELXT 2018/2 (Sheldrick, 2018)'
_diffrn_ambient_environment N~2~
_diffrn_ambient_temperature 100.00(10)
_diffrn_detector 'CCD plate'
_diffrn_detector_area_resol_mean 10.5700
_diffrn_detector_type AtlasS2
_diffrn_measured_fraction_theta_full 1.000
_diffrn_measured_fraction_theta_max 0.990
_diffrn_measurement_details
;
List of Runs (angles in degrees, time in seconds):

  # Type    Start    End  Width  t~exp~   \w     \q     \k     \f   Frames
#--------------------------------------------------------------------------
  1  \w    -80.00   7.00   0.50    6.00    --  -38.50 102.00-102.00  174
  2  \w     22.00  47.00   0.50    6.00    --   42.50-102.00 154.00   50
  3  \w     73.00 108.00   0.50   24.00    --  111.00-102.00 154.00   70
  4  \w    121.00 176.00   0.50   24.00    --  111.00 102.00-102.00  110
  5  \w   -108.00 -25.00   0.50    6.00    --  -38.50 -38.00-180.00  166
  6  \w   -111.00 -18.00   0.50    6.00    --  -38.50 -38.00  90.00  186
  7  \w     40.00  97.00   0.50    6.00    --   42.50-125.00  90.00  114
  8  \w     24.00 112.00   0.50    6.00    --   42.50  57.00  30.00  176
  9  \w     31.00 107.00   0.50   24.00    --  111.00 -94.00  60.00  152
 10  \w     82.00 174.00   0.50   24.00    --  111.00  15.00 -90.00  184
 11  \w     64.00  91.00   0.50   24.00    --  111.00 -77.00 -60.00   54
 12  \w     33.00 107.00   0.50   24.00    --  111.00 -94.00 -90.00  148
 13  \w    130.00 157.00   0.50   24.00    --  111.00  77.00-150.00   54
 14  \w    115.00 174.00   0.50   24.00    --  111.00  45.00-180.00  118
 15  \w     79.00 112.00   0.50   24.00    --  111.00-125.00 -90.00   66
 16  \w    102.00 147.00   0.50   24.00    --  111.00 125.00-150.00   90
 17  \w     48.00 108.00   0.50   24.00    --  111.00-125.00 150.00  120
 18  \w     97.00 173.00   0.50   24.00    --  111.00 125.00 -60.00  152
 19  \w     41.00 111.00   0.50   24.00    --  111.00-125.00  60.00  140
 20  \w     72.00 107.00   0.50   24.00    --  111.00 -94.00-150.00   70
 21  \w     39.00  66.00   0.50   24.00    --  111.00 -94.00   0.00   54
 22  \w     82.00 107.00   0.50   24.00    --  111.00 -94.00   0.00   50
 23  \w     30.00  71.00   0.50   24.00    --  111.00 -94.00  90.00   82
 24  \w    114.00 154.00   0.50   24.00    --  111.00 125.00 -90.00   80
 25  \w     87.00 159.00   0.50   24.00    --  111.00  30.00 -30.00  144
 26  \w     51.00 104.00   0.50   24.00    --  111.00 -94.00 -60.00  106
 27  \w     42.00 135.00   0.50   24.00    --  111.00 -45.00 150.00  186
 28  \w     61.00  88.00   0.50   24.00    --  111.00-125.00   0.00   54
 29  \w     43.00  91.00   0.50   24.00    --  111.00 -30.00 -90.00   96
;
_diffrn_measurement_device 'four-circle diffractometer'
_diffrn_measurement_device_type 'SuperNova, Dual, Cu at home/near, AtlasS2'
_diffrn_measurement_method '\w scans'
_diffrn_orient_matrix_type 'CrysAlisPro convention (1999,Acta A55,543-557)'
_diffrn_orient_matrix_UB_11 0.0269709000
_diffrn_orient_matrix_UB_12 -0.0533878000
_diffrn_orient_matrix_UB_13 -0.0276881000
_diffrn_orient_matrix_UB_21 -0.0112141000
_diffrn_orient_matrix_UB_22 -0.0256973000
_diffrn_orient_matrix_UB_23 0.0864900000
_diffrn_orient_matrix_UB_31 -0.0628263000
_diffrn_orient_matrix_UB_32 -0.0183117000
_diffrn_orient_matrix_UB_33 -0.0405889000
_diffrn_radiation_monochromator mirror
_diffrn_radiation_probe x-ray
_diffrn_radiation_type 'Cu K\a'
_diffrn_radiation_wavelength 1.54184
_diffrn_reflns_av_R_equivalents 0.0386
_diffrn_reflns_av_unetI/netI 0.0280
_diffrn_reflns_Laue_measured_fraction_full 1.000
_diffrn_reflns_Laue_measured_fraction_max 0.990
_diffrn_reflns_limit_h_max 23
_diffrn_reflns_limit_h_min -28
_diffrn_reflns_limit_k_max 28
_diffrn_reflns_limit_k_min -31
_diffrn_reflns_limit_l_max 19
_diffrn_reflns_limit_l_min -19
_diffrn_reflns_number 89080
_diffrn_reflns_point_group_measured_fraction_full 1.000
_diffrn_reflns_point_group_measured_fraction_max 0.990
_diffrn_reflns_theta_full 67.684
_diffrn_reflns_theta_max 76.872
_diffrn_reflns_theta_min 2.667
_diffrn_source 'micro-focus sealed X-ray tube'
_diffrn_source_type 'SuperNova (Cu) X-ray Source'
_exptl_absorpt_coefficient_mu 3.008
_exptl_absorpt_correction_T_max 0.917
_exptl_absorpt_correction_T_min 0.704
_exptl_absorpt_correction_type analytical
_exptl_absorpt_process_details
;
CrysAlisPro 1.171.41.93a (Rigaku Oxford Diffraction, 2020)
Analytical numeric absorption correction using a multifaceted crystal
model based on expressions derived by R.C. Clark & J.S. Reid.
(Clark, R. C. & Reid, J. S. (1995). Acta Cryst. A51, 887-897)
Empirical absorption correction using spherical harmonics,
implemented in SCALE3 ABSPACK scaling algorithm.
;
_exptl_crystal_colour yellow
_exptl_crystal_colour_primary yellow
_exptl_crystal_density_diffrn 1.219
_exptl_crystal_description block
_exptl_crystal_F_000 3344
_exptl_crystal_size_max 0.2
_exptl_crystal_size_mid 0.15
_exptl_crystal_size_min 0.03
_refine_diff_density_max 0.821
_refine_diff_density_min -0.834
_refine_diff_density_rms 0.064
_refine_ls_extinction_method none
_refine_ls_goodness_of_fit_ref 1.022
_refine_ls_hydrogen_treatment constr
_refine_ls_matrix_type full
_refine_ls_number_parameters 1030
_refine_ls_number_reflns 18007
_refine_ls_number_restraints 547
_refine_ls_restrained_S_all 1.031
_refine_ls_R_factor_all 0.0542
_refine_ls_R_factor_gt 0.0474
_refine_ls_shift/su_max 0.003
_refine_ls_shift/su_mean 0.000
_refine_ls_structure_factor_coef Fsqd
_refine_ls_weighting_details 'w=1/[\s^2^(Fo^2^)+(0.0642P)^2^+8.2239P] where P=(Fo^2^+2Fc^2^)/3'
_refine_ls_weighting_scheme calc
_refine_ls_wR_factor_gt 0.1241
_refine_ls_wR_factor_ref 0.1290
_reflns_Friedel_coverage 0.000
_reflns_number_gt 15764
_reflns_number_total 18007
_reflns_threshold_expression 'I > 2\s(I)'
_cod_data_source_file d4cc02200a2.cif
_cod_data_source_block jjw1573
_cod_depositor_comments 'Adding full bibliography for 7133304--7133306.cif.'
_cod_database_code 7133306
_shelx_shelxl_version_number 2018/3
_chemical_oxdiff_formula C84H102Cl4FN4P8
_shelx_space_group_comment
;
The symmetry employed for this shelxl refinement is uniquely defined
by the following loop, which should always be used as a source of
symmetry information in preference to the above space-group names.
They are only intended as comments.
;
_shelx_estimated_absorpt_t_max 0.915
_shelx_estimated_absorpt_t_min 0.584
_reflns_odcompleteness_completeness 99.89
_reflns_odcompleteness_iscentric 1
_reflns_odcompleteness_theta 74.33
_olex2_refinement_description
;
1. Fixed Uiso
 At 1.2 times of:
  All C(H) groups
 At 1.5 times of:
  All C(H,H,H) groups
2. Restrained distances
 C80A-C79A \\sim C79A-C84A
 with sigma of 0.02
3. Uiso/Uaniso restraints and constraints
F1A \\sim F1B \\sim F1C \\sim C79C \\sim C80C \\sim C81C \\sim C82C \\sim C83C
\\sim C84C \\sim C79A \\sim C79B \\sim C80A \\sim C80B \\sim C81A \\sim C81B
\\sim C82A \\sim C82B \\sim C83A \\sim C83B \\sim C84A \\sim C84B: within 2A
with sigma of 0.01 and sigma for terminal atoms of 0.01 within 2A
4. Others
 Fixed Sof: F1A(0.33) F1B(0.33) C79B(0.33) C80B(0.33) H2A(0.33) C81B(0.33)
 H9A(0.33) C82B(0.33) H10A(0.33) C83B(0.33) H11A(0.33) C84B(0.33) H12A(0.33)
 F1C(0.34) C79C(0.34) C80C(0.34) H18(0.34) C81C(0.34) H17(0.34) C82C(0.34)
 H16(0.34) C83C(0.34) H15(0.34) C84C(0.34) H14(0.34) C79A(0.33) C80A(0.33)
 H4A(0.33) C81A(0.33) H5A(0.33) C82A(0.33) H6A(0.33) C83A(0.33) H7A(0.33)
 C84A(0.33) H8A(0.33)
5.a Free rotating group:
 F1B(C79B,C80B,C81B,C82B,C83B,C84B), F1C(C79C,C80C,C81C,C82C,C83C,C84C)
5.b Ternary CH refined with riding coordinates:
 C4(H00X), C11(H3), C18(H2), C25(H01K), C30(H01F), C37(H01G), C42(H012),
 C49(H01B), C55(H016), C62(H020), C69(H014), C76(H1)
5.c Aromatic/amide H refined with riding coordinates:
 C7(H01P), C8(H5), C9(H01R), C21(H01W), C22(H022), C23(H01L), C33(H01Z),
 C34(H01), C35(H01Q), C45(H01X), C46(H024), C47(H01S), C58(H023), C59(H027),
 C60(H021), C72(H013), C73(H01A), C74(H00Z), C80B(H2A), C81B(H9A), C82B(H10A),
 C83B(H11A), C84B(H12A), C80C(H18), C81C(H17), C82C(H16), C83C(H15), C84C(H14),
 C80A(H4A), C81A(H5A), C82A(H6A), C83A(H7A), C84A(H8A)
5.d Idealised Me refined as rotating group:
 C5(H01C,H01D,H01E), C6(H02D,H02E,H02F), C12(H02S,H02T,H02U), C13(H12,HV,HW),
 C19(H7,HL,HM), C20(H02P,H02Q,H02R), C26(H11,HT,HU), C27(H02J,H02K,H02L),
 C31(H4,HB,HC), C32(H6,HD,HE), C38(H02Z,HH,HI), C39(H02,HJ,HK), C43(H01T,H01U,
 H01V), C44(H01H,H01I,H01J), C50(H02A,H02B,H02C), C51(H02V,H02W,H02X), C56(H02G,
 H02H,H02I), C57(H02Y,HF,HG), C63(H10,HR,HS), C64(H9,HP,HQ), C70(H,H01Y,HA),
 C71(H01M,H01N,H01O), C77(H8,HN,HO), C78(H02M,H02N,H02O)
;
_olex2_submission_special_instructions 'No special instructions were received'
_oxdiff_exptl_absorpt_empirical_details
;
Empirical correction (ABSPACK) includes:
- Absorption correction using spherical harmonics
- Frame scaling
;
_oxdiff_exptl_absorpt_empirical_full_max 1.395
_oxdiff_exptl_absorpt_empirical_full_min 0.785

loop_
_space_group_symop_operation_xyz
'x, y, z'
'-x, y+1/2, -z+1/2'
'-x, -y, -z'
'x, -y-1/2, z-1/2'

loop_
_atom_site_label
_atom_site_type_symbol
_atom_site_fract_x
_atom_site_fract_y
_atom_site_fract_z
_atom_site_U_iso_or_equiv
_atom_site_adp_type
_atom_site_occupancy
_atom_site_site_symmetry_order
_atom_site_calc_flag
_atom_site_refinement_flags_posn
_atom_site_refinement_flags_adp
_atom_site_refinement_flags_occupancy
_atom_site_disorder_assembly
_atom_site_disorder_group
Cl1 Cl 0.46557(2) 0.57526(2) 0.45697(4) 0.03055(12) Uani 1 1 d . . . . .
Cl2 Cl 0.40337(2) 0.69160(2) 0.35693(4) 0.03368(12) Uani 1 1 d . . . . .
Cl3 Cl 1.04772(3) 0.41137(2) 0.06480(4) 0.03473(13) Uani 1 1 d . . . . .
Cl4 Cl 1.12681(2) 0.32339(2) 0.21377(4) 0.02979(11) Uani 1 1 d . . . . .
P1 P 0.61245(3) 0.66004(2) 0.22329(4) 0.03186(13) Uani 1 1 d . . . . .
P2 P 0.65943(2) 0.58525(2) 0.20458(4) 0.02616(12) Uani 1 1 d . . . . .
P3 P 0.73902(2) 0.57242(2) 0.30548(4) 0.02789(12) Uani 1 1 d . . . . .
P4 P 0.79009(3) 0.52393(2) 0.21829(4) 0.03060(13) Uani 1 1 d . . . . .
P5 P 0.72855(3) 0.48418(2) 0.29500(4) 0.03056(13) Uani 1 1 d . . . . .
P6 P 0.82522(3) 0.48557(2) 0.34274(4) 0.02811(12) Uani 1 1 d . . . . .
P7 P 0.83657(2) 0.40139(2) 0.29235(3) 0.02303(11) Uani 1 1 d . . . . .
P8 P 0.92350(2) 0.37123(2) 0.35002(4) 0.02719(12) Uani 1 1 d . . . . .
N1 N 0.54393(7) 0.60206(7) 0.34311(12) 0.0233(3) Uani 1 1 d . . . . .
N2 N 0.50498(8) 0.67564(7) 0.28295(12) 0.0259(4) Uani 1 1 d . . . . .
N3 N 0.97233(8) 0.39688(7) 0.18731(11) 0.0230(3) Uani 1 1 d . . . . .
N4 N 1.02408(8) 0.34448(7) 0.28163(11) 0.0222(3) Uani 1 1 d . . . . .
C1 C 0.55377(9) 0.64142(9) 0.28403(14) 0.0247(4) Uani 1 1 d . . . . .
C2 C 0.58539(9) 0.56156(9) 0.38093(14) 0.0255(4) Uani 1 1 d . . . . .
C3 C 0.57949(10) 0.50910(9) 0.34920(15) 0.0283(4) Uani 1 1 d . . . . .
C4 C 0.53554(11) 0.49457(9) 0.27062(17) 0.0344(5) Uani 1 1 d . . . . .
H00X H 0.524589 0.528353 0.237569 0.041 Uiso 1 1 calc R U . . .
C5 C 0.56191(12) 0.45528(11) 0.21066(19) 0.0401(6) Uani 1 1 d . . . . .
H01C H 0.567964 0.420238 0.239232 0.060 Uiso 1 1 calc R U . . .
H01D H 0.600594 0.469006 0.196641 0.060 Uiso 1 1 calc R U . . .
H01E H 0.534188 0.451248 0.157439 0.060 Uiso 1 1 calc R U . . .
C6 C 0.47782(13) 0.47084(14) 0.2997(2) 0.0562(9) Uani 1 1 d . . . . .
H02D H 0.449251 0.462406 0.248786 0.084 Uiso 1 1 calc R U . . .
H02E H 0.459778 0.497099 0.335727 0.084 Uiso 1 1 calc R U . . .
H02F H 0.487640 0.437905 0.332946 0.084 Uiso 1 1 calc R U . . .
C7 C 0.61462(11) 0.46981(10) 0.39481(18) 0.0378(6) Uani 1 1 d . . . . .
H01P H 0.611272 0.433349 0.376519 0.045 Uiso 1 1 calc R U . . .
C8 C 0.65452(11) 0.48347(12) 0.46680(18) 0.0428(6) Uani 1 1 d . . . . .
H5 H 0.678340 0.456222 0.496842 0.051 Uiso 1 1 calc R U . . .
C9 C 0.66000(11) 0.53572(13) 0.49511(17) 0.0426(6) Uani 1 1 d . . . . .
H01R H 0.688472 0.544336 0.543333 0.051 Uiso 1 1 calc R U . . .
C10 C 0.62435(10) 0.57631(11) 0.45402(16) 0.0345(5) Uani 1 1 d . . . . .
C11 C 0.62710(11) 0.63326(13) 0.49022(19) 0.0463(7) Uani 1 1 d . . . . .
H3 H 0.589382 0.651945 0.465412 0.056 Uiso 1 1 calc R U . . .
C12 C 0.67893(17) 0.66553(13) 0.4648(2) 0.0578(8) Uani 1 1 d . . . . .
H02S H 0.716870 0.648367 0.487996 0.087 Uiso 1 1 calc R U . . .
H02T H 0.677411 0.702054 0.488175 0.087 Uiso 1 1 calc R U . . .
H02U H 0.676319 0.667222 0.401712 0.087 Uiso 1 1 calc R U . . .
C13 C 0.6282(2) 0.6339(2) 0.5876(3) 0.0960(18) Uani 1 1 d . . . . .
H12 H 0.597681 0.609016 0.604319 0.144 Uiso 1 1 calc R U . . .
HV H 0.619584 0.670362 0.606604 0.144 Uiso 1 1 calc R U . . .
HW H 0.668006 0.622706 0.614680 0.144 Uiso 1 1 calc R U . . .
C14 C 0.49096(9) 0.61326(9) 0.37891(14) 0.0246(4) Uani 1 1 d . . . . .
C15 C 0.46734(9) 0.65845(9) 0.34170(14) 0.0259(4) Uani 1 1 d . . . . .
C16 C 0.49290(10) 0.72022(9) 0.22477(15) 0.0284(4) Uani 1 1 d . . . . .
C17 C 0.51972(11) 0.76982(10) 0.24807(18) 0.0364(5) Uani 1 1 d . . . . .
C18 C 0.55981(13) 0.77774(11) 0.3326(2) 0.0451(6) Uani 1 1 d . . . . .
H2 H 0.572529 0.741372 0.355438 0.054 Uiso 1 1 calc R U . . .
C19 C 0.61656(16) 0.80978(15) 0.3217(3) 0.0621(9) Uani 1 1 d . . . . .
H7 H 0.637856 0.792597 0.277674 0.093 Uiso 1 1 calc R U . . .
HL H 0.642779 0.810709 0.376720 0.093 Uiso 1 1 calc R U . . .
HM H 0.605487 0.846591 0.303680 0.093 Uiso 1 1 calc R U . . .
C20 C 0.52488(17) 0.80486(14) 0.3988(2) 0.0575(8) Uani 1 1 d . . . . .
H02P H 0.512382 0.840903 0.378423 0.086 Uiso 1 1 calc R U . . .
H02Q H 0.550593 0.807753 0.454110 0.086 Uiso 1 1 calc R U . . .
H02R H 0.489245 0.783338 0.406502 0.086 Uiso 1 1 calc R U . . .
C21 C 0.50618(14) 0.81207(11) 0.1903(2) 0.0478(7) Uani 1 1 d . . . . .
H01W H 0.522662 0.846695 0.203859 0.057 Uiso 1 1 calc R U . . .
C22 C 0.46928(14) 0.80467(12) 0.1136(2) 0.0501(7) Uani 1 1 d . . . . .
H022 H 0.461329 0.833997 0.074885 0.060 Uiso 1 1 calc R U . . .
C23 C 0.44393(12) 0.75516(12) 0.09291(18) 0.0426(6) Uani 1 1 d . . . . .
H01L H 0.418929 0.750774 0.039687 0.051 Uiso 1 1 calc R U . . .
C24 C 0.45425(10) 0.71139(10) 0.14854(16) 0.0327(5) Uani 1 1 d . . . . .
C25 C 0.42507(11) 0.65723(11) 0.12738(17) 0.0380(5) Uani 1 1 d . . . . .
H01K H 0.425056 0.637400 0.183156 0.046 Uiso 1 1 calc R U . . .
C26 C 0.46091(15) 0.62401(14) 0.0711(3) 0.0714(12) Uani 1 1 d . . . . .
H11 H 0.457112 0.639443 0.012877 0.107 Uiso 1 1 calc R U . . .
HT H 0.445623 0.587021 0.068191 0.107 Uiso 1 1 calc R U . . .
HU H 0.503317 0.623955 0.095575 0.107 Uiso 1 1 calc R U . . .
C27 C 0.35982(13) 0.66272(15) 0.0881(2) 0.0569(8) Uani 1 1 d . . . . .
H02J H 0.338141 0.685440 0.125336 0.085 Uiso 1 1 calc R U . . .
H02K H 0.341098 0.627037 0.082805 0.085 Uiso 1 1 calc R U . . .
H02L H 0.358191 0.679217 0.030788 0.085 Uiso 1 1 calc R U . . .
C28 C 0.69838(9) 0.60918(9) 0.11256(14) 0.0266(4) Uani 1 1 d . . . . .
C29 C 0.74064(10) 0.65168(10) 0.11755(16) 0.0308(5) Uani 1 1 d . . . . .
C30 C 0.75717(10) 0.68627(10) 0.19782(17) 0.0343(5) Uani 1 1 d . . . . .
H01F H 0.733744 0.672793 0.244089 0.041 Uiso 1 1 calc R U . . .
C31 C 0.82436(11) 0.68175(11) 0.2314(2) 0.0438(6) Uani 1 1 d . . . . .
H4 H 0.835426 0.643713 0.238574 0.066 Uiso 1 1 calc R U . . .
HB H 0.832286 0.700196 0.287123 0.066 Uiso 1 1 calc R U . . .
HC H 0.848211 0.698447 0.189881 0.066 Uiso 1 1 calc R U . . .
C32 C 0.73990(12) 0.74550(11) 0.1802(2) 0.0442(6) Uani 1 1 d . . . . .
H6 H 0.764412 0.760429 0.137952 0.066 Uiso 1 1 calc R U . . .
HD H 0.747033 0.766030 0.234088 0.066 Uiso 1 1 calc R U . . .
HE H 0.697265 0.747773 0.157294 0.066 Uiso 1 1 calc R U . . .
C33 C 0.76988(11) 0.66351(11) 0.04557(19) 0.0405(6) Uani 1 1 d . . . . .
H01Z H 0.798354 0.691995 0.048596 0.049 Uiso 1 1 calc R U . . .
C34 C 0.75796(13) 0.63440(13) -0.02969(19) 0.0457(6) Uani 1 1 d . . . . .
H01 H 0.778453 0.642746 -0.077900 0.055 Uiso 1 1 calc R U . . .
C35 C 0.71655(12) 0.59335(12) -0.03536(17) 0.0412(6) Uani 1 1 d . . . . .
H01Q H 0.708569 0.573694 -0.087720 0.049 Uiso 1 1 calc R U . . .
C36 C 0.68614(10) 0.58012(10) 0.03442(16) 0.0318(5) Uani 1 1 d . . . . .
C37 C 0.64115(12) 0.53385(10) 0.02376(17) 0.0390(5) Uani 1 1 d . . . . .
H01G H 0.619557 0.533641 0.076251 0.047 Uiso 1 1 calc R U . . .
C38 C 0.67230(16) 0.47993(13) 0.0205(3) 0.0629(10) Uani 1 1 d . . . . .
H02Z H 0.642577 0.450992 0.020626 0.094 Uiso 1 1 calc R U . . .
HH H 0.702585 0.476210 0.070982 0.094 Uiso 1 1 calc R U . . .
HI H 0.691883 0.477693 -0.032288 0.094 Uiso 1 1 calc R U . . .
C39 C 0.59353(16) 0.54107(14) -0.0543(3) 0.0654(10) Uani 1 1 d . . . . .
H02 H 0.612421 0.537572 -0.107534 0.098 Uiso 1 1 calc R U . . .
HJ H 0.575267 0.576818 -0.052228 0.098 Uiso 1 1 calc R U . . .
HK H 0.562391 0.513454 -0.053243 0.098 Uiso 1 1 calc R U . . .
C40 C 0.78961(9) 0.36682(8) 0.36778(15) 0.0252(4) Uani 1 1 d . . . . .
C41 C 0.79445(10) 0.37568(9) 0.45806(15) 0.0289(4) Uani 1 1 d . . . . .
C42 C 0.84500(10) 0.40739(9) 0.50950(15) 0.0297(5) Uani 1 1 d . . . . .
H012 H 0.870501 0.423496 0.467773 0.036 Uiso 1 1 calc R U . . .
C43 C 0.88431(12) 0.36952(12) 0.56903(18) 0.0432(6) Uani 1 1 d . . . . .
H01T H 0.919616 0.389092 0.596181 0.065 Uiso 1 1 calc R U . . .
H01U H 0.897392 0.339365 0.535344 0.065 Uiso 1 1 calc R U . . .
H01V H 0.861185 0.355755 0.613800 0.065 Uiso 1 1 calc R U . . .
C44 C 0.82128(12) 0.45336(11) 0.56184(17) 0.0379(5) Uani 1 1 d . . . . .
H01H H 0.797455 0.438362 0.604862 0.057 Uiso 1 1 calc R U . . .
H01I H 0.795981 0.477298 0.522918 0.057 Uiso 1 1 calc R U . . .
H01J H 0.855250 0.473740 0.591126 0.057 Uiso 1 1 calc R U . . .
C45 C 0.75183(12) 0.35281(11) 0.50539(17) 0.0396(6) Uani 1 1 d . . . . .
H01X H 0.754867 0.358813 0.565897 0.047 Uiso 1 1 calc R U . . .
C46 C 0.70547(13) 0.32172(13) 0.4661(2) 0.0480(7) Uani 1 1 d . . . . .
H024 H 0.676197 0.307383 0.499012 0.058 Uiso 1 1 calc R U . . .
C47 C 0.70170(12) 0.31151(11) 0.37898(19) 0.0407(6) Uani 1 1 d . . . . .
H01S H 0.670020 0.289514 0.352449 0.049 Uiso 1 1 calc R U . . .
C48 C 0.74349(10) 0.33280(9) 0.32882(16) 0.0319(5) Uani 1 1 d . . . . .
C49 C 0.73671(11) 0.31742(11) 0.23368(17) 0.0374(5) Uani 1 1 d . . . . .
H01B H 0.770152 0.335020 0.207035 0.045 Uiso 1 1 calc R U . . .
C50 C 0.74301(13) 0.25651(12) 0.2231(2) 0.0487(7) Uani 1 1 d . . . . .
H02A H 0.781785 0.244666 0.252974 0.073 Uiso 1 1 calc R U . . .
H02B H 0.740937 0.247669 0.161564 0.073 Uiso 1 1 calc R U . . .
H02C H 0.710350 0.238198 0.247891 0.073 Uiso 1 1 calc R U . . .
C51 C 0.67766(15) 0.33730(14) 0.1857(2) 0.0539(7) Uani 1 1 d . . . . .
H02V H 0.643999 0.321461 0.211655 0.081 Uiso 1 1 calc R U . . .
H02W H 0.675137 0.326629 0.124931 0.081 Uiso 1 1 calc R U . . .
H02X H 0.675810 0.376611 0.189738 0.081 Uiso 1 1 calc R U . . .
C52 C 0.97066(9) 0.37235(8) 0.26656(13) 0.0221(4) Uani 1 1 d . . . . .
C53 C 0.93095(10) 0.43478(9) 0.14217(14) 0.0283(4) Uani 1 1 d . . . . .
C54 C 0.94543(11) 0.48946(10) 0.15176(17) 0.0344(5) Uani 1 1 d . . . . .
C55 C 0.99796(12) 0.50947(9) 0.21315(19) 0.0384(6) Uani 1 1 d . . . . .
H016 H 1.026239 0.478544 0.225732 0.046 Uiso 1 1 calc R U . . .
C56 C 0.97721(15) 0.52693(14) 0.2989(2) 0.0590(9) Uani 1 1 d . . . . .
H02G H 0.947475 0.555843 0.288326 0.089 Uiso 1 1 calc R U . . .
H02H H 1.011843 0.539915 0.337755 0.089 Uiso 1 1 calc R U . . .
H02I H 0.959032 0.496197 0.325360 0.089 Uiso 1 1 calc R U . . .
C57 C 1.03262(16) 0.55424(12) 0.1739(3) 0.0621(9) Uani 1 1 d . . . . .
H02Y H 1.045144 0.541841 0.119165 0.093 Uiso 1 1 calc R U . . .
HF H 1.068234 0.563682 0.213888 0.093 Uiso 1 1 calc R U . . .
HG H 1.006731 0.585940 0.163431 0.093 Uiso 1 1 calc R U . . .
C58 C 0.90761(13) 0.52540(12) 0.1011(2) 0.0479(7) Uani 1 1 d . . . . .
H023 H 0.914725 0.563019 0.106327 0.057 Uiso 1 1 calc R U . . .
C59 C 0.86031(14) 0.50680(16) 0.0439(2) 0.0593(10) Uani 1 1 d . . . . .
H027 H 0.835868 0.531749 0.009400 0.071 Uiso 1 1 calc R U . . .
C60 C 0.84805(12) 0.45271(16) 0.03610(18) 0.0521(8) Uani 1 1 d . . . . .
H021 H 0.815201 0.440922 -0.003715 0.063 Uiso 1 1 calc R U . . .
C61 C 0.88272(11) 0.41495(12) 0.08524(15) 0.0375(6) Uani 1 1 d . . . . .
C62 C 0.86919(12) 0.35520(13) 0.07681(18) 0.0459(7) Uani 1 1 d . . . . .
H020 H 0.875121 0.339460 0.136224 0.055 Uiso 1 1 calc R U . . .
C63 C 0.91196(16) 0.32592(17) 0.0231(3) 0.0690(11) Uani 1 1 d . . . . .
H10 H 0.910328 0.342940 -0.033779 0.104 Uiso 1 1 calc R U . . .
HR H 0.899852 0.288122 0.016148 0.104 Uiso 1 1 calc R U . . .
HS H 0.953082 0.327958 0.052633 0.104 Uiso 1 1 calc R U . . .
C64 C 0.80356(15) 0.3438(2) 0.0387(2) 0.0700(11) Uani 1 1 d . . . . .
H9 H 0.776382 0.366959 0.066968 0.105 Uiso 1 1 calc R U . . .
HP H 0.793930 0.305997 0.048322 0.105 Uiso 1 1 calc R U . . .
HQ H 0.798696 0.351300 -0.023451 0.105 Uiso 1 1 calc R U . . .
C65 C 1.02712(9) 0.38491(8) 0.15669(14) 0.0249(4) Uani 1 1 d . . . . .
C66 C 1.05815(9) 0.35240(8) 0.21468(14) 0.0233(4) Uani 1 1 d . . . . .
C67 C 1.03877(9) 0.30665(8) 0.35139(13) 0.0223(4) Uani 1 1 d . . . . .
C68 C 1.01760(9) 0.25395(9) 0.33851(14) 0.0260(4) Uani 1 1 d . . . . .
C69 C 0.97821(11) 0.23710(9) 0.25733(16) 0.0317(5) Uani 1 1 d . . . . .
H014 H 0.967535 0.270271 0.222514 0.038 Uiso 1 1 calc R U . . .
C70 C 0.91944(12) 0.21146(12) 0.2784(2) 0.0441(6) Uani 1 1 d . . . . .
H H 0.900202 0.235271 0.317001 0.066 Uiso 1 1 calc R U . . .
H01Y H 0.928185 0.176686 0.306816 0.066 Uiso 1 1 calc R U . . .
HA H 0.892356 0.206045 0.224914 0.066 Uiso 1 1 calc R U . . .
C71 C 1.01236(12) 0.19960(12) 0.20287(18) 0.0407(6) Uani 1 1 d . . . . .
H01M H 1.024836 0.167278 0.236336 0.061 Uiso 1 1 calc R U . . .
H01N H 1.047987 0.218150 0.186780 0.061 Uiso 1 1 calc R U . . .
H01O H 0.986176 0.189299 0.150531 0.061 Uiso 1 1 calc R U . . .
C72 C 1.03412(11) 0.21721(9) 0.40480(16) 0.0329(5) Uani 1 1 d . . . . .
H013 H 1.020853 0.180953 0.398557 0.040 Uiso 1 1 calc R U . . .
C73 C 1.06963(11) 0.23286(11) 0.47964(16) 0.0373(5) Uani 1 1 d . . . . .
H01A H 1.080676 0.207206 0.523875 0.045 Uiso 1 1 calc R U . . .
C74 C 1.08904(11) 0.28541(11) 0.49035(15) 0.0360(5) Uani 1 1 d . . . . .
H00Z H 1.113146 0.295572 0.542135 0.043 Uiso 1 1 calc R U . . .
C75 C 1.07376(10) 0.32385(9) 0.42616(15) 0.0284(4) Uani 1 1 d . . . . .
C76 C 1.09485(12) 0.38179(10) 0.43940(18) 0.0393(6) Uani 1 1 d . . . . .
H1 H 1.080612 0.402516 0.385866 0.047 Uiso 1 1 calc R U . . .
C77 C 1.06797(14) 0.40765(14) 0.5149(2) 0.0585(9) Uani 1 1 d . . . . .
H8 H 1.082008 0.388325 0.568263 0.088 Uiso 1 1 calc R U . . .
HN H 1.023982 0.405859 0.504309 0.088 Uiso 1 1 calc R U . . .
HO H 1.080665 0.445361 0.520415 0.088 Uiso 1 1 calc R U . . .
C78 C 1.16353(13) 0.38457(13) 0.4536(2) 0.0513(7) Uani 1 1 d . . . . .
H02M H 1.176318 0.422308 0.456941 0.077 Uiso 1 1 calc R U . . .
H02N H 1.179971 0.366977 0.405326 0.077 Uiso 1 1 calc R U . . .
H02O H 1.178328 0.366205 0.507590 0.077 Uiso 1 1 calc R U . . .
F1A F 0.7896(4) 0.5582(4) 0.7724(6) 0.0899(18) Uani 0.33 1 d . U P A 1
F1B F 0.8222(4) 0.5351(3) 0.7981(6) 0.0994(18) Uani 0.33 1 d G U P B 2
C79B C 0.7812(3) 0.4950(2) 0.7784(4) 0.0619(17) Uani 0.33 1 d G U P B 2
C80B C 0.7978(3) 0.4430(3) 0.8010(6) 0.0555(19) Uani 0.33 1 d G U P B 2
H2A H 0.836659 0.435126 0.829688 0.067 Uiso 0.33 1 calc R U P B 2
C81B C 0.7558(4) 0.4024(2) 0.7804(7) 0.057(2) Uani 0.33 1 d G U P B 2
H9A H 0.765962 0.366163 0.794862 0.068 Uiso 0.33 1 calc R U P B 2
C82B C 0.6991(4) 0.4146(4) 0.7388(5) 0.0608(19) Uani 0.33 1 d G U P B 2
H10A H 0.670549 0.386674 0.725046 0.073 Uiso 0.33 1 calc R U P B 2
C83B C 0.6840(3) 0.4675(4) 0.7173(5) 0.0634(19) Uani 0.33 1 d G U P B 2
H11A H 0.645080 0.475624 0.689080 0.076 Uiso 0.33 1 calc R U P B 2
C84B C 0.7255(3) 0.5085(3) 0.7369(5) 0.0667(18) Uani 0.33 1 d G U P B 2
H12A H 0.715787 0.544828 0.722138 0.080 Uiso 0.33 1 calc R U P B 2
F1C F 0.7562(4) 0.5689(3) 0.7515(5) 0.0955(19) Uani 0.34 1 d G U P C 3
C79C C 0.7476(3) 0.5146(3) 0.7549(4) 0.0621(17) Uani 0.34 1 d G U P C 3
C80C C 0.7938(3) 0.4833(3) 0.7938(5) 0.0617(18) Uani 0.34 1 d G U P C 3
H18 H 0.830781 0.498911 0.817795 0.074 Uiso 0.34 1 calc R U P C 3
C81C C 0.7847(4) 0.4281(3) 0.7967(6) 0.0549(17) Uani 0.34 1 d G U P C 3
H17 H 0.815880 0.405354 0.822714 0.066 Uiso 0.34 1 calc R U P C 3
C82C C 0.7302(5) 0.4059(3) 0.7618(7) 0.0574(19) Uani 0.34 1 d G U P C 3
H16 H 0.724215 0.368068 0.764194 0.069 Uiso 0.34 1 calc R U P C 3
C83C C 0.6846(4) 0.4388(3) 0.7235(9) 0.0518(17) Uani 0.34 1 d G U P C 3
H15 H 0.647377 0.423465 0.699905 0.062 Uiso 0.34 1 calc R U P C 3
C84C C 0.6930(3) 0.4941(3) 0.7194(7) 0.0460(18) Uani 0.34 1 d G U P C 3
H14 H 0.662141 0.516954 0.693036 0.055 Uiso 0.34 1 calc R U P C 3
C79A C 0.7610(5) 0.5009(5) 0.7681(7) 0.0549(15) Uani 0.33 1 d D U P A 1
C80A C 0.7935(6) 0.4609(6) 0.7983(9) 0.0553(18) Uani 0.33 1 d D U P A 1
H4A H 0.831994 0.469115 0.827878 0.066 Uiso 0.33 1 calc R U P A 1
C81A C 0.7766(5) 0.4025(6) 0.7914(8) 0.0527(18) Uani 0.33 1 d . U P A 1
H5A H 0.802545 0.374195 0.813518 0.063 Uiso 0.33 1 calc R U P A 1
C82A C 0.7174(5) 0.3939(4) 0.7482(8) 0.0477(17) Uani 0.33 1 d . U P A 1
H6A H 0.702496 0.358306 0.738366 0.057 Uiso 0.33 1 calc R U P A 1
C83A C 0.6813(6) 0.4383(5) 0.7204(11) 0.0483(18) Uani 0.33 1 d . U P A 1
H7A H 0.641388 0.433304 0.693158 0.058 Uiso 0.33 1 calc R U P A 1
C84A C 0.7046(6) 0.4887(6) 0.7333(9) 0.0459(16) Uani 0.33 1 d D U P A 1
H8A H 0.678669 0.517993 0.716172 0.055 Uiso 0.33 1 calc R U P A 1

loop_
_atom_site_aniso_label
_atom_site_aniso_U_11
_atom_site_aniso_U_22
_atom_site_aniso_U_33
_atom_site_aniso_U_23
_atom_site_aniso_U_13
_atom_site_aniso_U_12
Cl1 0.0309(2) 0.0305(3) 0.0323(3) 0.0033(2) 0.0122(2) -0.00374(19)
Cl2 0.0277(2) 0.0372(3) 0.0376(3) 0.0000(2) 0.0099(2) 0.0077(2)
Cl3 0.0429(3) 0.0334(3) 0.0317(3) 0.0099(2) 0.0196(2) 0.0081(2)
Cl4 0.0259(2) 0.0279(2) 0.0369(3) 0.0009(2) 0.0095(2) 0.00390(18)
P1 0.0287(3) 0.0274(3) 0.0419(3) 0.0096(2) 0.0139(2) 0.0040(2)
P2 0.0235(2) 0.0252(3) 0.0304(3) 0.0034(2) 0.0058(2) -0.00049(19)
P3 0.0277(3) 0.0267(3) 0.0294(3) 0.0019(2) 0.0037(2) 0.0037(2)
P4 0.0289(3) 0.0348(3) 0.0294(3) 0.0066(2) 0.0089(2) 0.0056(2)
P5 0.0248(3) 0.0271(3) 0.0407(3) 0.0035(2) 0.0078(2) 0.0011(2)
P6 0.0288(3) 0.0234(3) 0.0314(3) 0.0010(2) 0.0010(2) 0.0028(2)
P7 0.0219(2) 0.0235(2) 0.0238(2) 0.00238(19) 0.00353(18) 0.00111(18)
P8 0.0243(2) 0.0326(3) 0.0254(3) 0.0063(2) 0.0062(2) 0.0076(2)
N1 0.0203(8) 0.0225(8) 0.0276(9) 0.0026(7) 0.0051(7) -0.0010(6)
N2 0.0249(8) 0.0255(9) 0.0278(9) 0.0038(7) 0.0057(7) 0.0034(7)
N3 0.0255(8) 0.0217(8) 0.0229(8) 0.0018(7) 0.0072(7) 0.0025(6)
N4 0.0225(8) 0.0212(8) 0.0234(8) 0.0009(7) 0.0051(6) 0.0009(6)
C1 0.0228(9) 0.0240(10) 0.0278(10) 0.0010(8) 0.0045(8) 0.0006(8)
C2 0.0211(9) 0.0300(11) 0.0260(10) 0.0068(8) 0.0051(8) 0.0016(8)
C3 0.0243(10) 0.0265(10) 0.0352(12) 0.0088(9) 0.0078(9) -0.0007(8)
C4 0.0315(11) 0.0246(11) 0.0461(14) -0.0039(10) 0.0011(10) -0.0025(9)
C5 0.0389(13) 0.0350(13) 0.0480(15) -0.0045(11) 0.0114(11) -0.0064(10)
C6 0.0340(14) 0.065(2) 0.072(2) -0.0349(17) 0.0140(13) -0.0138(13)
C7 0.0333(12) 0.0314(12) 0.0510(15) 0.0147(11) 0.0142(11) 0.0042(9)
C8 0.0296(12) 0.0602(17) 0.0401(14) 0.0239(13) 0.0092(10) 0.0132(11)
C9 0.0269(11) 0.0715(19) 0.0288(12) 0.0082(12) 0.0018(9) 0.0100(12)
C10 0.0254(10) 0.0476(14) 0.0308(12) -0.0022(10) 0.0051(9) 0.0031(10)
C11 0.0281(12) 0.0618(18) 0.0472(16) -0.0221(13) -0.0023(11) 0.0027(11)
C12 0.071(2) 0.0492(17) 0.058(2) -0.0090(14) 0.0276(16) -0.0023(15)
C13 0.129(4) 0.101(3) 0.070(3) -0.045(2) 0.060(3) -0.067(3)
C14 0.0231(9) 0.0262(10) 0.0251(10) 0.0010(8) 0.0057(8) -0.0038(8)
C15 0.0220(9) 0.0266(10) 0.0298(11) -0.0004(8) 0.0060(8) 0.0011(8)
C16 0.0278(10) 0.0270(10) 0.0314(11) 0.0053(9) 0.0082(8) 0.0060(8)
C17 0.0392(12) 0.0280(11) 0.0434(14) 0.0023(10) 0.0114(10) 0.0032(9)
C18 0.0531(16) 0.0323(13) 0.0496(16) -0.0071(11) 0.0047(13) -0.0057(11)
C19 0.0561(19) 0.064(2) 0.067(2) -0.0204(17) 0.0126(16) -0.0176(16)
C20 0.072(2) 0.0505(17) 0.0520(18) -0.0108(14) 0.0162(16) -0.0164(15)
C21 0.0578(17) 0.0271(12) 0.0611(18) 0.0095(12) 0.0184(14) 0.0045(11)
C22 0.0558(17) 0.0398(15) 0.0569(18) 0.0214(13) 0.0152(14) 0.0138(13)
C23 0.0378(13) 0.0525(16) 0.0379(14) 0.0152(12) 0.0062(10) 0.0125(11)
C24 0.0277(11) 0.0372(12) 0.0341(12) 0.0060(10) 0.0071(9) 0.0064(9)
C25 0.0342(12) 0.0438(14) 0.0351(13) 0.0014(11) 0.0005(10) -0.0023(10)
C26 0.0460(17) 0.0501(18) 0.122(4) -0.030(2) 0.0252(19) -0.0040(14)
C27 0.0364(14) 0.067(2) 0.066(2) -0.0209(16) -0.0026(13) 0.0037(13)
C28 0.0230(9) 0.0290(10) 0.0285(11) 0.0069(8) 0.0056(8) 0.0046(8)
C29 0.0251(10) 0.0332(11) 0.0345(12) 0.0096(9) 0.0049(9) 0.0023(9)
C30 0.0270(11) 0.0321(12) 0.0435(14) 0.0051(10) 0.0029(9) -0.0051(9)
C31 0.0310(12) 0.0390(14) 0.0594(17) 0.0064(12) -0.0027(11) -0.0077(10)
C32 0.0390(13) 0.0324(13) 0.0614(18) 0.0066(12) 0.0070(12) -0.0040(10)
C33 0.0324(12) 0.0437(14) 0.0473(15) 0.0146(12) 0.0123(11) -0.0007(10)
C34 0.0446(14) 0.0574(17) 0.0384(14) 0.0152(12) 0.0181(11) 0.0085(12)
C35 0.0452(14) 0.0483(15) 0.0307(12) 0.0048(11) 0.0074(10) 0.0129(12)
C36 0.0315(11) 0.0324(11) 0.0313(12) 0.0041(9) 0.0029(9) 0.0074(9)
C37 0.0462(14) 0.0340(13) 0.0355(13) -0.0032(10) -0.0003(11) 0.0004(11)
C38 0.0602(19) 0.0396(16) 0.081(3) -0.0080(15) -0.0214(18) 0.0072(14)
C39 0.0541(18) 0.0498(18) 0.085(3) 0.0043(17) -0.0231(18) 0.0024(15)
C40 0.0214(9) 0.0232(10) 0.0317(11) 0.0026(8) 0.0055(8) 0.0024(7)
C41 0.0270(10) 0.0275(10) 0.0328(11) 0.0020(9) 0.0062(9) 0.0027(8)
C42 0.0286(10) 0.0336(11) 0.0267(11) 0.0011(9) 0.0027(8) 0.0019(9)
C43 0.0411(14) 0.0509(16) 0.0360(13) 0.0084(12) -0.0024(11) 0.0046(12)
C44 0.0372(12) 0.0430(14) 0.0336(12) -0.0075(10) 0.0047(10) -0.0002(10)
C45 0.0434(14) 0.0449(14) 0.0320(13) 0.0022(11) 0.0111(10) -0.0055(11)
C46 0.0455(15) 0.0548(17) 0.0475(16) 0.0000(13) 0.0211(12) -0.0208(13)
C47 0.0352(12) 0.0416(14) 0.0472(15) -0.0051(11) 0.0120(11) -0.0159(11)
C48 0.0285(11) 0.0295(11) 0.0388(13) -0.0024(9) 0.0080(9) -0.0042(9)
C49 0.0342(12) 0.0391(13) 0.0398(13) -0.0082(10) 0.0076(10) -0.0114(10)
C50 0.0403(14) 0.0449(15) 0.0614(19) -0.0178(13) 0.0079(13) -0.0040(12)
C51 0.0534(17) 0.0568(18) 0.0484(17) -0.0051(14) -0.0068(14) 0.0029(14)
C52 0.0244(9) 0.0207(9) 0.0214(9) -0.0006(7) 0.0035(7) -0.0026(7)
C53 0.0280(10) 0.0328(11) 0.0254(10) 0.0072(9) 0.0083(8) 0.0069(9)
C54 0.0358(12) 0.0322(12) 0.0388(13) 0.0119(10) 0.0195(10) 0.0108(9)
C55 0.0384(13) 0.0226(11) 0.0577(16) 0.0006(10) 0.0195(12) 0.0013(9)
C56 0.0545(18) 0.0600(19) 0.067(2) -0.0224(16) 0.0265(16) -0.0181(15)
C57 0.0581(19) 0.0369(15) 0.098(3) 0.0095(16) 0.0357(19) -0.0059(13)
C58 0.0476(15) 0.0472(15) 0.0549(17) 0.0272(13) 0.0307(14) 0.0217(12)
C59 0.0447(16) 0.092(3) 0.0456(16) 0.0392(17) 0.0222(13) 0.0368(17)
C60 0.0342(13) 0.095(3) 0.0280(13) 0.0176(14) 0.0071(10) 0.0166(14)
C61 0.0291(11) 0.0619(16) 0.0229(11) 0.0036(11) 0.0082(9) 0.0045(11)
C62 0.0378(13) 0.0685(19) 0.0317(13) -0.0142(12) 0.0054(10) -0.0108(13)
C63 0.061(2) 0.086(3) 0.065(2) -0.043(2) 0.0276(17) -0.0225(18)
C64 0.0468(17) 0.125(4) 0.0367(16) -0.0048(18) 0.0000(13) -0.030(2)
C65 0.0276(10) 0.0236(10) 0.0253(10) 0.0007(8) 0.0101(8) 0.0002(8)
C66 0.0240(9) 0.0197(9) 0.0273(10) -0.0017(8) 0.0073(8) -0.0001(7)
C67 0.0215(9) 0.0229(9) 0.0229(10) 0.0019(8) 0.0040(7) 0.0028(7)
C68 0.0257(10) 0.0231(10) 0.0292(11) 0.0014(8) 0.0036(8) -0.0003(8)
C69 0.0344(11) 0.0253(10) 0.0342(12) -0.0024(9) -0.0010(9) -0.0040(9)
C70 0.0315(12) 0.0483(15) 0.0529(16) -0.0169(13) 0.0071(11) -0.0055(11)
C71 0.0350(12) 0.0468(15) 0.0405(14) -0.0134(11) 0.0054(10) -0.0103(11)
C72 0.0348(12) 0.0272(11) 0.0375(13) 0.0079(9) 0.0073(9) -0.0009(9)
C73 0.0389(13) 0.0420(13) 0.0311(12) 0.0134(10) 0.0045(10) 0.0060(10)
C74 0.0336(12) 0.0492(14) 0.0239(11) -0.0008(10) -0.0021(9) 0.0029(10)
C75 0.0263(10) 0.0314(11) 0.0272(11) -0.0032(9) 0.0019(8) 0.0019(8)
C76 0.0401(13) 0.0343(13) 0.0415(14) -0.0104(10) -0.0037(11) -0.0028(10)
C77 0.0488(16) 0.0561(18) 0.069(2) -0.0356(17) 0.0027(15) 0.0002(14)
C78 0.0430(15) 0.0487(16) 0.0610(19) -0.0144(14) 0.0018(13) -0.0118(12)
F1A 0.082(4) 0.106(4) 0.080(3) -0.002(3) 0.003(3) -0.007(3)
F1B 0.105(4) 0.106(4) 0.086(3) 0.001(3) 0.005(3) -0.011(3)
C79B 0.067(3) 0.074(3) 0.047(3) -0.009(3) 0.016(3) -0.018(3)
C80B 0.054(3) 0.071(4) 0.043(3) -0.002(4) 0.007(3) -0.006(4)
C81B 0.054(4) 0.064(4) 0.051(3) 0.008(3) 0.002(3) 0.000(4)
C82B 0.059(4) 0.067(4) 0.055(3) 0.001(3) -0.002(3) -0.010(3)
C83B 0.061(3) 0.073(4) 0.055(3) 0.002(4) 0.002(3) -0.005(4)
C84B 0.071(4) 0.080(4) 0.051(3) -0.002(3) 0.014(3) -0.010(3)
F1C 0.098(4) 0.108(4) 0.079(4) -0.001(3) 0.007(3) -0.013(4)
C79C 0.065(3) 0.077(3) 0.047(3) -0.008(3) 0.016(3) -0.023(3)
C80C 0.064(3) 0.076(4) 0.047(3) -0.005(3) 0.013(3) -0.015(3)
C81C 0.053(3) 0.068(4) 0.045(3) -0.001(3) 0.010(3) -0.012(3)
C82C 0.056(4) 0.062(4) 0.051(3) 0.004(3) -0.007(3) -0.003(3)
C83C 0.055(3) 0.047(3) 0.051(3) 0.008(3) -0.005(3) -0.001(3)
C84C 0.048(3) 0.052(3) 0.039(3) 0.003(3) 0.008(3) -0.017(3)
C79A 0.056(3) 0.070(3) 0.040(3) -0.006(3) 0.012(3) -0.018(3)
C80A 0.056(3) 0.069(4) 0.041(3) 0.000(3) 0.007(3) -0.002(3)
C81A 0.049(4) 0.062(4) 0.045(3) 0.007(3) -0.003(3) 0.000(4)
C82A 0.055(4) 0.037(3) 0.048(3) 0.004(3) -0.007(3) 0.003(3)
C83A 0.051(3) 0.040(3) 0.050(3) 0.006(3) -0.011(3) -0.007(3)
C84A 0.045(3) 0.054(3) 0.038(3) -0.005(3) 0.004(3) -0.019(3)

loop_
_atom_type_symbol
_atom_type_description
_atom_type_scat_dispersion_real
_atom_type_scat_dispersion_imag
_atom_type_scat_source
C C 0.0181 0.0091 'International Tables Vol C Tables 4.2.6.8 and 6.1.1.4'
H H 0.0000 0.0000 'International Tables Vol C Tables 4.2.6.8 and 6.1.1.4'
Cl Cl 0.3639 0.7018 'International Tables Vol C Tables 4.2.6.8 and 6.1.1.4'
F F 0.0727 0.0534 'International Tables Vol C Tables 4.2.6.8 and 6.1.1.4'
N N 0.0311 0.0180 'International Tables Vol C Tables 4.2.6.8 and 6.1.1.4'
P P 0.2955 0.4335 'International Tables Vol C Tables 4.2.6.8 and 6.1.1.4'

loop_
_exptl_crystal_face_index_h
_exptl_crystal_face_index_k
_exptl_crystal_face_index_l
_exptl_crystal_face_perp_dist
-4 -1 5 0.0507
-5 -2 -5 0.0540
5 2 0 0.0424
0 1 0 0.0114
0 -1 0 0.0188

loop_
_geom_angle_atom_site_label_1
_geom_angle_atom_site_label_2
_geom_angle_atom_site_label_3
_geom_angle
_geom_angle_site_symmetry_1
_geom_angle_site_symmetry_3
_geom_angle_publ_flag
C1 P1 P2 104.54(7) . . ?
P1 P2 P3 112.47(3) . . ?
C28 P2 P1 96.31(7) . . ?
C28 P2 P3 100.29(7) . . ?
P4 P3 P2 94.07(3) . . ?
P5 P3 P2 91.19(3) . . ?
P5 P3 P4 58.46(3) . . ?
P5 P4 P3 60.22(3) . . ?
P5 P4 P6 60.24(3) . . ?
P6 P4 P3 81.51(3) . . ?
P4 P5 P3 61.32(3) . . ?
P4 P5 P6 61.02(3) . . ?
P6 P5 P3 82.43(3) . . ?
P4 P6 P7 97.82(3) . . ?
P5 P6 P4 58.74(3) . . ?
P5 P6 P7 90.87(3) . . ?
P8 P7 P6 107.91(3) . . ?
C40 P7 P6 96.33(7) . . ?
C40 P7 P8 97.13(7) . . ?
C52 P8 P7 105.87(7) . . ?
C1 N1 C2 128.28(17) . . ?
C1 N1 C14 109.71(17) . . ?
C14 N1 C2 120.61(17) . . ?
C1 N2 C15 110.19(17) . . ?
C1 N2 C16 124.75(18) . . ?
C15 N2 C16 124.91(18) . . ?
C52 N3 C53 129.68(17) . . ?
C52 N3 C65 109.30(17) . . ?
C65 N3 C53 120.60(17) . . ?
C52 N4 C66 110.32(17) . . ?
C52 N4 C67 124.70(17) . . ?
C66 N4 C67 124.48(17) . . ?
N1 C1 P1 136.96(16) . . ?
N1 C1 N2 104.74(17) . . ?
N2 C1 P1 117.96(16) . . ?
C3 C2 N1 118.48(19) . . ?
C3 C2 C10 123.9(2) . . ?
C10 C2 N1 117.2(2) . . ?
C2 C3 C4 122.2(2) . . ?
C7 C3 C2 116.7(2) . . ?
C7 C3 C4 121.1(2) . . ?
C3 C4 H00X 108.1 . . ?
C3 C4 C6 109.8(2) . . ?
C5 C4 C3 112.8(2) . . ?
C5 C4 H00X 108.1 . . ?
C5 C4 C6 109.7(2) . . ?
C6 C4 H00X 108.1 . . ?
C4 C5 H01C 109.5 . . ?
C4 C5 H01D 109.5 . . ?
C4 C5 H01E 109.5 . . ?
H01C C5 H01D 109.5 . . ?
H01C C5 H01E 109.5 . . ?
H01D C5 H01E 109.5 . . ?
C4 C6 H02D 109.5 . . ?
C4 C6 H02E 109.5 . . ?
C4 C6 H02F 109.5 . . ?
H02D C6 H02E 109.5 . . ?
H02D C6 H02F 109.5 . . ?
H02E C6 H02F 109.5 . . ?
C3 C7 H01P 119.7 . . ?
C8 C7 C3 120.6(3) . . ?
C8 C7 H01P 119.7 . . ?
C7 C8 H5 119.5 . . ?
C9 C8 C7 121.0(2) . . ?
C9 C8 H5 119.5 . . ?
C8 C9 H01R 119.6 . . ?
C8 C9 C10 120.8(2) . . ?
C10 C9 H01R 119.6 . . ?
C2 C10 C11 122.7(2) . . ?
C9 C10 C2 116.9(2) . . ?
C9 C10 C11 120.5(2) . . ?
C10 C11 H3 107.1 . . ?
C12 C11 C10 113.3(2) . . ?
C12 C11 H3 107.1 . . ?
C12 C11 C13 109.8(3) . . ?
C13 C11 C10 112.1(3) . . ?
C13 C11 H3 107.1 . . ?
C11 C12 H02S 109.5 . . ?
C11 C12 H02T 109.5 . . ?
C11 C12 H02U 109.5 . . ?
H02S C12 H02T 109.5 . . ?
H02S C12 H02U 109.5 . . ?
H02T C12 H02U 109.5 . . ?
C11 C13 H12 109.5 . . ?
C11 C13 HV 109.5 . . ?
C11 C13 HW 109.5 . . ?
H12 C13 HV 109.5 . . ?
H12 C13 HW 109.5 . . ?
HV C13 HW 109.5 . . ?
N1 C14 Cl1 123.44(16) . . ?
C15 C14 Cl1 128.93(17) . . ?
C15 C14 N1 107.61(18) . . ?
N2 C15 Cl2 122.36(16) . . ?
C14 C15 Cl2 129.91(17) . . ?
C14 C15 N2 107.72(18) . . ?
C17 C16 N2 118.2(2) . . ?
C17 C16 C24 124.1(2) . . ?
C24 C16 N2 117.7(2) . . ?
C16 C17 C18 122.0(2) . . ?
C21 C17 C16 116.3(3) . . ?
C21 C17 C18 121.7(3) . . ?
C17 C18 H2 107.8 . . ?
C17 C18 C19 112.6(3) . . ?
C17 C18 C20 110.4(3) . . ?
C19 C18 H2 107.8 . . ?
C20 C18 H2 107.8 . . ?
C20 C18 C19 110.3(2) . . ?
C18 C19 H7 109.5 . . ?
C18 C19 HL 109.5 . . ?
C18 C19 HM 109.5 . . ?
H7 C19 HL 109.5 . . ?
H7 C19 HM 109.5 . . ?
HL C19 HM 109.5 . . ?
C18 C20 H02P 109.5 . . ?
C18 C20 H02Q 109.5 . . ?
C18 C20 H02R 109.5 . . ?
H02P C20 H02Q 109.5 . . ?
H02P C20 H02R 109.5 . . ?
H02Q C20 H02R 109.5 . . ?
C17 C21 H01W 119.3 . . ?
C22 C21 C17 121.4(3) . . ?
C22 C21 H01W 119.3 . . ?
C21 C22 H022 119.7 . . ?
C23 C22 C21 120.6(3) . . ?
C23 C22 H022 119.7 . . ?
C22 C23 H01L 119.4 . . ?
C22 C23 C24 121.2(3) . . ?
C24 C23 H01L 119.4 . . ?
C16 C24 C25 122.0(2) . . ?
C23 C24 C16 116.5(2) . . ?
C23 C24 C25 121.5(2) . . ?
C24 C25 H01K 107.1 . . ?
C24 C25 C27 112.1(2) . . ?
C26 C25 C24 111.6(2) . . ?
C26 C25 H01K 107.1 . . ?
C26 C25 C27 111.6(3) . . ?
C27 C25 H01K 107.1 . . ?
C25 C26 H11 109.5 . . ?
C25 C26 HT 109.5 . . ?
C25 C26 HU 109.5 . . ?
H11 C26 HT 109.5 . . ?
H11 C26 HU 109.5 . . ?
HT C26 HU 109.5 . . ?
C25 C27 H02J 109.5 . . ?
C25 C27 H02K 109.5 . . ?
C25 C27 H02L 109.5 . . ?
H02J C27 H02K 109.5 . . ?
H02J C27 H02L 109.5 . . ?
H02K C27 H02L 109.5 . . ?
C29 C28 P2 124.60(18) . . ?
C29 C28 C36 119.2(2) . . ?
C36 C28 P2 116.13(17) . . ?
C28 C29 C30 124.1(2) . . ?
C33 C29 C28 119.2(2) . . ?
C33 C29 C30 116.7(2) . . ?
C29 C30 H01F 107.9 . . ?
C29 C30 C31 111.6(2) . . ?
C29 C30 C32 111.2(2) . . ?
C31 C30 H01F 107.9 . . ?
C31 C30 C32 110.2(2) . . ?
C32 C30 H01F 107.9 . . ?
C30 C31 H4 109.5 . . ?
C30 C31 HB 109.5 . . ?
C30 C31 HC 109.5 . . ?
H4 C31 HB 109.5 . . ?
H4 C31 HC 109.5 . . ?
HB C31 HC 109.5 . . ?
C30 C32 H6 109.5 . . ?
C30 C32 HD 109.5 . . ?
C30 C32 HE 109.5 . . ?
H6 C32 HD 109.5 . . ?
H6 C32 HE 109.5 . . ?
HD C32 HE 109.5 . . ?
C29 C33 H01Z 119.6 . . ?
C34 C33 C29 120.9(3) . . ?
C34 C33 H01Z 119.6 . . ?
C33 C34 H01 119.9 . . ?
C35 C34 C33 120.3(2) . . ?
C35 C34 H01 119.9 . . ?
C34 C35 H01Q 119.5 . . ?
C34 C35 C36 121.0(3) . . ?
C36 C35 H01Q 119.5 . . ?
C28 C36 C37 122.4(2) . . ?
C35 C36 C28 119.4(2) . . ?
C35 C36 C37 118.2(2) . . ?
C36 C37 H01G 107.1 . . ?
C36 C37 C39 112.7(2) . . ?
C38 C37 C36 111.7(2) . . ?
C38 C37 H01G 107.1 . . ?
C38 C37 C39 110.9(3) . . ?
C39 C37 H01G 107.1 . . ?
C37 C38 H02Z 109.5 . . ?
C37 C38 HH 109.5 . . ?
C37 C38 HI 109.5 . . ?
H02Z C38 HH 109.5 . . ?
H02Z C38 HI 109.5 . . ?
HH C38 HI 109.5 . . ?
C37 C39 H02 109.5 . . ?
C37 C39 HJ 109.5 . . ?
C37 C39 HK 109.5 . . ?
H02 C39 HJ 109.5 . . ?
H02 C39 HK 109.5 . . ?
HJ C39 HK 109.5 . . ?
C41 C40 P7 124.78(16) . . ?
C48 C40 P7 116.06(17) . . ?
C48 C40 C41 119.0(2) . . ?
C40 C41 C42 124.5(2) . . ?
C45 C41 C40 119.2(2) . . ?
C45 C41 C42 116.3(2) . . ?
C41 C42 H012 108.1 . . ?
C41 C42 C44 112.43(19) . . ?
C43 C42 C41 109.8(2) . . ?
C43 C42 H012 108.1 . . ?
C43 C42 C44 110.3(2) . . ?
C44 C42 H012 108.1 . . ?
C42 C43 H01T 109.5 . . ?
C42 C43 H01U 109.5 . . ?
C42 C43 H01V 109.5 . . ?
H01T C43 H01U 109.5 . . ?
H01T C43 H01V 109.5 . . ?
H01U C43 H01V 109.5 . . ?
C42 C44 H01H 109.5 . . ?
C42 C44 H01I 109.5 . . ?
C42 C44 H01J 109.5 . . ?
H01H C44 H01I 109.5 . . ?
H01H C44 H01J 109.5 . . ?
H01I C44 H01J 109.5 . . ?
C41 C45 H01X 119.4 . . ?
C46 C45 C41 121.3(2) . . ?
C46 C45 H01X 119.4 . . ?
C45 C46 H024 120.1 . . ?
C47 C46 C45 119.8(2) . . ?
C47 C46 H024 120.1 . . ?
C46 C47 H01S 119.4 . . ?
C46 C47 C48 121.3(2) . . ?
C48 C47 H01S 119.4 . . ?
C40 C48 C49 123.4(2) . . ?
C47 C48 C40 119.4(2) . . ?
C47 C48 C49 117.2(2) . . ?
C48 C49 H01B 107.7 . . ?
C48 C49 C50 110.7(2) . . ?
C50 C49 H01B 107.7 . . ?
C51 C49 C48 112.1(2) . . ?
C51 C49 H01B 107.7 . . ?
C51 C49 C50 110.7(2) . . ?
C49 C50 H02A 109.5 . . ?
C49 C50 H02B 109.5 . . ?
C49 C50 H02C 109.5 . . ?
H02A C50 H02B 109.5 . . ?
H02A C50 H02C 109.5 . . ?
H02B C50 H02C 109.5 . . ?
C49 C51 H02V 109.5 . . ?
C49 C51 H02W 109.5 . . ?
C49 C51 H02X 109.5 . . ?
H02V C51 H02W 109.5 . . ?
H02V C51 H02X 109.5 . . ?
H02W C51 H02X 109.5 . . ?
N3 C52 P8 138.26(16) . . ?
N4 C52 P8 116.67(15) . . ?
N4 C52 N3 104.92(17) . . ?
C54 C53 N3 117.0(2) . . ?
C54 C53 C61 124.0(2) . . ?
C61 C53 N3 118.7(2) . . ?
C53 C54 C55 122.7(2) . . ?
C53 C54 C58 116.1(3) . . ?
C58 C54 C55 121.2(2) . . ?
C54 C55 H016 107.3 . . ?
C54 C55 C56 110.6(2) . . ?
C54 C55 C57 112.4(3) . . ?
C56 C55 H016 107.3 . . ?
C57 C55 H016 107.3 . . ?
C57 C55 C56 111.5(3) . . ?
C55 C56 H02G 109.5 . . ?
C55 C56 H02H 109.5 . . ?
C55 C56 H02I 109.5 . . ?
H02G C56 H02H 109.5 . . ?
H02G C56 H02I 109.5 . . ?
H02H C56 H02I 109.5 . . ?
C55 C57 H02Y 109.5 . . ?
C55 C57 HF 109.5 . . ?
C55 C57 HG 109.5 . . ?
H02Y C57 HF 109.5 . . ?
H02Y C57 HG 109.5 . . ?
HF C57 HG 109.5 . . ?
C54 C58 H023 119.5 . . ?
C59 C58 C54 120.9(3) . . ?
C59 C58 H023 119.5 . . ?
C58 C59 H027 119.5 . . ?
C60 C59 C58 121.0(3) . . ?
C60 C59 H027 119.5 . . ?
C59 C60 H021 119.3 . . ?
C59 C60 C61 121.3(3) . . ?
C61 C60 H021 119.3 . . ?
C53 C61 C62 121.9(2) . . ?
C60 C61 C53 116.7(3) . . ?
C60 C61 C62 121.4(3) . . ?
C61 C62 H020 107.4 . . ?
C61 C62 C63 112.4(2) . . ?
C61 C62 C64 112.5(3) . . ?
C63 C62 H020 107.4 . . ?
C63 C62 C64 109.4(3) . . ?
C64 C62 H020 107.4 . . ?
C62 C63 H10 109.5 . . ?
C62 C63 HR 109.5 . . ?
C62 C63 HS 109.5 . . ?
H10 C63 HR 109.5 . . ?
H10 C63 HS 109.5 . . ?
HR C63 HS 109.5 . . ?
C62 C64 H9 109.5 . . ?
C62 C64 HP 109.5 . . ?
C62 C64 HQ 109.5 . . ?
H9 C64 HP 109.5 . . ?
H9 C64 HQ 109.5 . . ?
HP C64 HQ 109.5 . . ?
N3 C65 Cl3 123.11(16) . . ?
C66 C65 Cl3 129.29(17) . . ?
C66 C65 N3 107.53(18) . . ?
N4 C66 Cl4 121.96(16) . . ?
C65 C66 Cl4 130.14(17) . . ?
C65 C66 N4 107.90(18) . . ?
C68 C67 N4 117.26(18) . . ?
C75 C67 N4 119.04(19) . . ?
C75 C67 C68 123.7(2) . . ?
C67 C68 C69 122.19(19) . . ?
C72 C68 C67 116.8(2) . . ?
C72 C68 C69 121.0(2) . . ?
C68 C69 H014 107.7 . . ?
C68 C69 C70 111.4(2) . . ?
C68 C69 C71 110.74(19) . . ?
C70 C69 H014 107.7 . . ?
C71 C69 H014 107.7 . . ?
C71 C69 C70 111.5(2) . . ?
C69 C70 H 109.5 . . ?
C69 C70 H01Y 109.5 . . ?
C69 C70 HA 109.5 . . ?
H C70 H01Y 109.5 . . ?
H C70 HA 109.5 . . ?
H01Y C70 HA 109.5 . . ?
C69 C71 H01M 109.5 . . ?
C69 C71 H01N 109.5 . . ?
C69 C71 H01O 109.5 . . ?
H01M C71 H01N 109.5 . . ?
H01M C71 H01O 109.5 . . ?
H01N C71 H01O 109.5 . . ?
C68 C72 H013 119.5 . . ?
C73 C72 C68 121.0(2) . . ?
C73 C72 H013 119.5 . . ?
C72 C73 H01A 119.7 . . ?
C74 C73 C72 120.5(2) . . ?
C74 C73 H01A 119.7 . . ?
C73 C74 H00Z 119.5 . . ?
C73 C74 C75 120.9(2) . . ?
C75 C74 H00Z 119.5 . . ?
C67 C75 C74 117.1(2) . . ?
C67 C75 C76 122.6(2) . . ?
C74 C75 C76 120.3(2) . . ?
C75 C76 H1 108.1 . . ?
C75 C76 C77 111.0(2) . . ?
C75 C76 C78 110.7(2) . . ?
C77 C76 H1 108.1 . . ?
C77 C76 C78 110.7(2) . . ?
C78 C76 H1 108.1 . . ?
C76 C77 H8 109.5 . . ?
C76 C77 HN 109.5 . . ?
C76 C77 HO 109.5 . . ?
H8 C77 HN 109.5 . . ?
H8 C77 HO 109.5 . . ?
HN C77 HO 109.5 . . ?
C76 C78 H02M 109.5 . . ?
C76 C78 H02N 109.5 . . ?
C76 C78 H02O 109.5 . . ?
H02M C78 H02N 109.5 . . ?
H02M C78 H02O 109.5 . . ?
H02N C78 H02O 109.5 . . ?
F1B C79B C80B 118.3 . . ?
F1B C79B C84B 118.3 . . ?
C84B C79B C80B 123.4 . . ?
C79B C80B H2A 121.1 . . ?
C79B C80B C81B 117.8 . . ?
C81B C80B H2A 121.1 . . ?
C80B C81B H9A 119.8 . . ?
C82B C81B C80B 120.4 . . ?
C82B C81B H9A 119.8 . . ?
C81B C82B H10A 120.0 . . ?
C83B C82B C81B 120.1 . . ?
C83B C82B H10A 120.0 . . ?
C82B C83B H11A 119.8 . . ?
C82B C83B C84B 120.3 . . ?
C84B C83B H11A 119.8 . . ?
C79B C84B C83B 117.9 . . ?
C79B C84B H12A 121.0 . . ?
C83B C84B H12A 121.0 . . ?
F1C C79C C80C 118.3 . . ?
F1C C79C C84C 118.3 . . ?
C80C C79C C84C 123.4 . . ?
C79C C80C H18 121.0 . . ?
C79C C80C C81C 117.9 . . ?
C81C C80C H18 121.0 . . ?
C80C C81C H17 119.8 . . ?
C82C C81C C80C 120.3 . . ?
C82C C81C H17 119.8 . . ?
C81C C82C H16 120.0 . . ?
C83C C82C C81C 120.1 . . ?
C83C C82C H16 120.0 . . ?
C82C C83C H15 119.8 . . ?
C82C C83C C84C 120.4 . . ?
C84C C83C H15 119.8 . . ?
C79C C84C C83C 117.9 . . ?
C79C C84C H14 121.1 . . ?
C83C C84C H14 121.1 . . ?
C80A C79A F1A 118.7(11) . . ?
C80A C79A C84A 115.6(12) . . ?
C84A C79A F1A 125.7(11) . . ?
C79A C80A H4A 116.7 . . ?
C79A C80A C81A 126.5(12) . . ?
C81A C80A H4A 116.7 . . ?
C80A C81A H5A 123.5 . . ?
C82A C81A C80A 113.0(11) . . ?
C82A C81A H5A 123.5 . . ?
C81A C82A H6A 120.2 . . ?
C83A C82A C81A 119.6(11) . . ?
C83A C82A H6A 120.2 . . ?
C82A C83A H7A 120.7 . . ?
C84A C83A C82A 118.7(11) . . ?
C84A C83A H7A 120.7 . . ?
C79A C84A C83A 126.3(11) . . ?
C79A C84A H8A 116.9 . . ?
C83A C84A H8A 116.9 . . ?

loop_
_geom_bond_atom_site_label_1
_geom_bond_atom_site_label_2
_geom_bond_distance
_geom_bond_site_symmetry_2
_geom_bond_publ_flag
Cl1 C14 1.693(2) . ?
Cl2 C15 1.694(2) . ?
Cl3 C65 1.691(2) . ?
Cl4 C66 1.700(2) . ?
P1 P2 2.1725(8) . ?
P1 C1 1.772(2) . ?
P2 P3 2.2538(8) . ?
P2 C28 1.865(2) . ?
P3 P4 2.2329(8) . ?
P3 P5 2.2090(8) . ?
P4 P5 2.1692(8) . ?
P4 P6 2.2198(8) . ?
P5 P6 2.2031(8) . ?
P6 P7 2.2597(8) . ?
P7 P8 2.1768(7) . ?
P7 C40 1.878(2) . ?
P8 C52 1.773(2) . ?
N1 C1 1.380(3) . ?
N1 C2 1.446(3) . ?
N1 C14 1.399(3) . ?
N2 C1 1.383(3) . ?
N2 C15 1.386(3) . ?
N2 C16 1.437(3) . ?
N3 C52 1.383(3) . ?
N3 C53 1.444(3) . ?
N3 C65 1.401(3) . ?
N4 C52 1.378(3) . ?
N4 C66 1.380(3) . ?
N4 C67 1.446(3) . ?
C2 C3 1.395(3) . ?
C2 C10 1.398(3) . ?
C3 C4 1.520(3) . ?
C3 C7 1.394(3) . ?
C4 H00X 1.0000 . ?
C4 C5 1.520(4) . ?
C4 C6 1.538(4) . ?
C5 H01C 0.9800 . ?
C5 H01D 0.9800 . ?
C5 H01E 0.9800 . ?
C6 H02D 0.9800 . ?
C6 H02E 0.9800 . ?
C6 H02F 0.9800 . ?
C7 H01P 0.9500 . ?
C7 C8 1.390(4) . ?
C8 H5 0.9500 . ?
C8 C9 1.372(4) . ?
C9 H01R 0.9500 . ?
C9 C10 1.394(4) . ?
C10 C11 1.522(4) . ?
C11 H3 1.0000 . ?
C11 C12 1.503(4) . ?
C11 C13 1.516(5) . ?
C12 H02S 0.9800 . ?
C12 H02T 0.9800 . ?
C12 H02U 0.9800 . ?
C13 H12 0.9800 . ?
C13 HV 0.9800 . ?
C13 HW 0.9800 . ?
C14 C15 1.343(3) . ?
C16 C17 1.400(3) . ?
C16 C24 1.401(3) . ?
C17 C18 1.516(4) . ?
C17 C21 1.393(4) . ?
C18 H2 1.0000 . ?
C18 C19 1.527(4) . ?
C18 C20 1.526(4) . ?
C19 H7 0.9800 . ?
C19 HL 0.9800 . ?
C19 HM 0.9800 . ?
C20 H02P 0.9800 . ?
C20 H02Q 0.9800 . ?
C20 H02R 0.9800 . ?
C21 H01W 0.9500 . ?
C21 C22 1.381(5) . ?
C22 H022 0.9500 . ?
C22 C23 1.377(4) . ?
C23 H01L 0.9500 . ?
C23 C24 1.393(3) . ?
C24 C25 1.515(4) . ?
C25 H01K 1.0000 . ?
C25 C26 1.506(4) . ?
C25 C27 1.521(4) . ?
C26 H11 0.9800 . ?
C26 HT 0.9800 . ?
C26 HU 0.9800 . ?
C27 H02J 0.9800 . ?
C27 H02K 0.9800 . ?
C27 H02L 0.9800 . ?
C28 C29 1.414(3) . ?
C28 C36 1.415(3) . ?
C29 C30 1.527(4) . ?
C29 C33 1.398(3) . ?
C30 H01F 1.0000 . ?
C30 C31 1.536(3) . ?
C30 C32 1.538(3) . ?
C31 H4 0.9800 . ?
C31 HB 0.9800 . ?
C31 HC 0.9800 . ?
C32 H6 0.9800 . ?
C32 HD 0.9800 . ?
C32 HE 0.9800 . ?
C33 H01Z 0.9500 . ?
C33 C34 1.377(4) . ?
C34 H01 0.9500 . ?
C34 C35 1.374(4) . ?
C35 H01Q 0.9500 . ?
C35 C36 1.391(4) . ?
C36 C37 1.525(4) . ?
C37 H01G 1.0000 . ?
C37 C38 1.514(4) . ?
C37 C39 1.530(4) . ?
C38 H02Z 0.9800 . ?
C38 HH 0.9800 . ?
C38 HI 0.9800 . ?
C39 H02 0.9800 . ?
C39 HJ 0.9800 . ?
C39 HK 0.9800 . ?
C40 C41 1.417(3) . ?
C40 C48 1.414(3) . ?
C41 C42 1.525(3) . ?
C41 C45 1.396(3) . ?
C42 H012 1.0000 . ?
C42 C43 1.525(3) . ?
C42 C44 1.535(3) . ?
C43 H01T 0.9800 . ?
C43 H01U 0.9800 . ?
C43 H01V 0.9800 . ?
C44 H01H 0.9800 . ?
C44 H01I 0.9800 . ?
C44 H01J 0.9800 . ?
C45 H01X 0.9500 . ?
C45 C46 1.378(4) . ?
C46 H024 0.9500 . ?
C46 C47 1.374(4) . ?
C47 H01S 0.9500 . ?
C47 C48 1.395(3) . ?
C48 C49 1.522(4) . ?
C49 H01B 1.0000 . ?
C49 C50 1.531(4) . ?
C49 C51 1.521(4) . ?
C50 H02A 0.9800 . ?
C50 H02B 0.9800 . ?
C50 H02C 0.9800 . ?
C51 H02V 0.9800 . ?
C51 H02W 0.9800 . ?
C51 H02X 0.9800 . ?
C53 C54 1.401(3) . ?
C53 C61 1.402(3) . ?
C54 C55 1.509(4) . ?
C54 C58 1.407(3) . ?
C55 H016 1.0000 . ?
C55 C56 1.530(4) . ?
C55 C57 1.526(4) . ?
C56 H02G 0.9800 . ?
C56 H02H 0.9800 . ?
C56 H02I 0.9800 . ?
C57 H02Y 0.9800 . ?
C57 HF 0.9800 . ?
C57 HG 0.9800 . ?
C58 H023 0.9500 . ?
C58 C59 1.380(5) . ?
C59 H027 0.9500 . ?
C59 C60 1.374(5) . ?
C60 H021 0.9500 . ?
C60 C61 1.388(4) . ?
C61 C62 1.518(4) . ?
C62 H020 1.0000 . ?
C62 C63 1.530(4) . ?
C62 C64 1.544(4) . ?
C63 H10 0.9800 . ?
C63 HR 0.9800 . ?
C63 HS 0.9800 . ?
C64 H9 0.9800 . ?
C64 HP 0.9800 . ?
C64 HQ 0.9800 . ?
C65 C66 1.343(3) . ?
C67 C68 1.399(3) . ?
C67 C75 1.392(3) . ?
C68 C69 1.513(3) . ?
C68 C72 1.395(3) . ?
C69 H014 1.0000 . ?
C69 C70 1.533(3) . ?
C69 C71 1.527(3) . ?
C70 H 0.9800 . ?
C70 H01Y 0.9800 . ?
C70 HA 0.9800 . ?
C71 H01M 0.9800 . ?
C71 H01N 0.9800 . ?
C71 H01O 0.9800 . ?
C72 H013 0.9500 . ?
C72 C73 1.387(4) . ?
C73 H01A 0.9500 . ?
C73 C74 1.380(4) . ?
C74 H00Z 0.9500 . ?
C74 C75 1.396(3) . ?
C75 C76 1.521(3) . ?
C76 H1 1.0000 . ?
C76 C77 1.527(4) . ?
C76 C78 1.529(4) . ?
C77 H8 0.9800 . ?
C77 HN 0.9800 . ?
C77 HO 0.9800 . ?
C78 H02M 0.9800 . ?
C78 H02N 0.9800 . ?
C78 H02O 0.9800 . ?
F1A C79A 1.559(15) . ?
F1B C79B 1.3641 . ?
C79B C80B 1.3775 . ?
C79B C84B 1.3761 . ?
C80B H2A 0.9500 . ?
C80B C81B 1.3892 . ?
C81B H9A 0.9500 . ?
C81B C82B 1.3881 . ?
C82B H10A 0.9500 . ?
C82B C83B 1.3871 . ?
C83B H11A 0.9500 . ?
C83B C84B 1.3898 . ?
C84B H12A 0.9500 . ?
F1C C79C 1.3639 . ?
C79C C80C 1.3763 . ?
C79C C84C 1.3779 . ?
C80C H18 0.9500 . ?
C80C C81C 1.3887 . ?
C81C H17 0.9500 . ?
C81C C82C 1.3883 . ?
C82C H16 0.9500 . ?
C82C C83C 1.3871 . ?
C83C H15 0.9500 . ?
C83C C84C 1.3884 . ?
C84C H14 0.9500 . ?
C79A C80A 1.288(15) . ?
C79A C84A 1.348(13) . ?
C80A H4A 0.9500 . ?
C80A C81A 1.499(19) . ?
C81A H5A 0.9500 . ?
C81A C82A 1.430(15) . ?
C82A H6A 0.9500 . ?
C82A C83A 1.406(14) . ?
C83A H7A 0.9500 . ?
C83A C84A 1.362(14) . ?
C84A H8A 0.9500 . ?

loop_
_geom_torsion_atom_site_label_1
_geom_torsion_atom_site_label_2
_geom_torsion_atom_site_label_3
_geom_torsion_atom_site_label_4
_geom_torsion
_geom_torsion_site_symmetry_1
_geom_torsion_site_symmetry_2
_geom_torsion_site_symmetry_3
_geom_torsion_site_symmetry_4
_geom_torsion_publ_flag
Cl1 C14 C15 Cl2 -2.5(3) . . . . ?
Cl1 C14 C15 N2 178.44(17) . . . . ?
Cl3 C65 C66 Cl4 -4.1(3) . . . . ?
Cl3 C65 C66 N4 176.09(17) . . . . ?
P1 P2 C28 C29 62.57(19) . . . . ?
P1 P2 C28 C36 -120.83(16) . . . . ?
P2 P1 C1 N1 28.4(3) . . . . ?
P2 P1 C1 N2 -159.59(15) . . . . ?
P2 C28 C29 C30 -4.1(3) . . . . ?
P2 C28 C29 C33 175.67(18) . . . . ?
P2 C28 C36 C35 -175.79(18) . . . . ?
P2 C28 C36 C37 3.3(3) . . . . ?
P3 P2 C28 C29 -51.69(19) . . . . ?
P3 P2 C28 C36 124.91(16) . . . . ?
P6 P7 C40 C41 -47.23(18) . . . . ?
P6 P7 C40 C48 127.81(16) . . . . ?
P7 P8 C52 N3 18.9(2) . . . . ?
P7 P8 C52 N4 -166.47(13) . . . . ?
P7 C40 C41 C42 -10.5(3) . . . . ?
P7 C40 C41 C45 171.74(18) . . . . ?
P7 C40 C48 C47 -171.4(2) . . . . ?
P7 C40 C48 C49 9.0(3) . . . . ?
P8 P7 C40 C41 61.78(18) . . . . ?
P8 P7 C40 C48 -123.18(16) . . . . ?
N1 C2 C3 C4 6.5(3) . . . . ?
N1 C2 C3 C7 -171.43(19) . . . . ?
N1 C2 C10 C9 173.9(2) . . . . ?
N1 C2 C10 C11 -4.1(3) . . . . ?
N1 C14 C15 Cl2 179.08(17) . . . . ?
N1 C14 C15 N2 0.0(2) . . . . ?
N2 C16 C17 C18 -1.0(3) . . . . ?
N2 C16 C17 C21 -179.2(2) . . . . ?
N2 C16 C24 C23 -179.3(2) . . . . ?
N2 C16 C24 C25 0.8(3) . . . . ?
N3 C53 C54 C55 -6.3(3) . . . . ?
N3 C53 C54 C58 174.3(2) . . . . ?
N3 C53 C61 C60 -173.0(2) . . . . ?
N3 C53 C61 C62 6.4(3) . . . . ?
N3 C65 C66 Cl4 178.94(16) . . . . ?
N3 C65 C66 N4 -0.9(2) . . . . ?
N4 C67 C68 C69 -3.1(3) . . . . ?
N4 C67 C68 C72 177.41(19) . . . . ?
N4 C67 C75 C74 -177.29(19) . . . . ?
N4 C67 C75 C76 3.0(3) . . . . ?
C1 N1 C2 C3 -102.2(3) . . . . ?
C1 N1 C2 C10 85.2(3) . . . . ?
C1 N1 C14 Cl1 -177.45(16) . . . . ?
C1 N1 C14 C15 1.1(2) . . . . ?
C1 N2 C15 Cl2 179.75(16) . . . . ?
C1 N2 C15 C14 -1.1(3) . . . . ?
C1 N2 C16 C17 -86.5(3) . . . . ?
C1 N2 C16 C24 94.3(3) . . . . ?
C2 N1 C1 P1 4.6(4) . . . . ?
C2 N1 C1 N2 -168.1(2) . . . . ?
C2 N1 C14 Cl1 -9.9(3) . . . . ?
C2 N1 C14 C15 168.66(19) . . . . ?
C2 C3 C4 C5 138.6(2) . . . . ?
C2 C3 C4 C6 -98.7(3) . . . . ?
C2 C3 C7 C8 -1.8(3) . . . . ?
C2 C10 C11 C12 -100.2(3) . . . . ?
C2 C10 C11 C13 134.8(3) . . . . ?
C3 C2 C10 C9 1.7(3) . . . . ?
C3 C2 C10 C11 -176.3(2) . . . . ?
C3 C7 C8 C9 0.5(4) . . . . ?
C4 C3 C7 C8 -179.7(2) . . . . ?
C7 C3 C4 C5 -43.5(3) . . . . ?
C7 C3 C4 C6 79.2(3) . . . . ?
C7 C8 C9 C10 2.0(4) . . . . ?
C8 C9 C10 C2 -3.0(4) . . . . ?
C8 C9 C10 C11 175.0(2) . . . . ?
C9 C10 C11 C12 81.9(3) . . . . ?
C9 C10 C11 C13 -43.1(4) . . . . ?
C10 C2 C3 C4 178.6(2) . . . . ?
C10 C2 C3 C7 0.6(3) . . . . ?
C14 N1 C1 P1 171.00(19) . . . . ?
C14 N1 C1 N2 -1.7(2) . . . . ?
C14 N1 C2 C3 92.7(2) . . . . ?
C14 N1 C2 C10 -79.9(3) . . . . ?
C15 N2 C1 P1 -172.64(15) . . . . ?
C15 N2 C1 N1 1.7(2) . . . . ?
C15 N2 C16 C17 98.4(3) . . . . ?
C15 N2 C16 C24 -80.8(3) . . . . ?
C16 N2 C1 P1 11.6(3) . . . . ?
C16 N2 C1 N1 -174.04(19) . . . . ?
C16 N2 C15 Cl2 -4.5(3) . . . . ?
C16 N2 C15 C14 174.6(2) . . . . ?
C16 C17 C18 C19 136.0(3) . . . . ?
C16 C17 C18 C20 -100.2(3) . . . . ?
C16 C17 C21 C22 -1.3(4) . . . . ?
C16 C24 C25 C26 -94.9(3) . . . . ?
C16 C24 C25 C27 139.1(3) . . . . ?
C17 C16 C24 C23 1.6(4) . . . . ?
C17 C16 C24 C25 -178.4(2) . . . . ?
C17 C21 C22 C23 1.1(5) . . . . ?
C18 C17 C21 C22 -179.5(3) . . . . ?
C21 C17 C18 C19 -45.8(4) . . . . ?
C21 C17 C18 C20 77.9(3) . . . . ?
C21 C22 C23 C24 0.5(4) . . . . ?
C22 C23 C24 C16 -1.8(4) . . . . ?
C22 C23 C24 C25 178.2(2) . . . . ?
C23 C24 C25 C26 85.1(3) . . . . ?
C23 C24 C25 C27 -40.9(4) . . . . ?
C24 C16 C17 C18 178.1(2) . . . . ?
C24 C16 C17 C21 -0.1(4) . . . . ?
C28 C29 C30 C31 119.5(2) . . . . ?
C28 C29 C30 C32 -117.0(2) . . . . ?
C28 C29 C33 C34 0.1(4) . . . . ?
C28 C36 C37 C38 -107.8(3) . . . . ?
C28 C36 C37 C39 126.5(3) . . . . ?
C29 C28 C36 C35 1.0(3) . . . . ?
C29 C28 C36 C37 -179.9(2) . . . . ?
C29 C33 C34 C35 0.5(4) . . . . ?
C30 C29 C33 C34 179.9(2) . . . . ?
C33 C29 C30 C31 -60.3(3) . . . . ?
C33 C29 C30 C32 63.2(3) . . . . ?
C33 C34 C35 C36 -0.3(4) . . . . ?
C34 C35 C36 C28 -0.4(4) . . . . ?
C34 C35 C36 C37 -179.6(2) . . . . ?
C35 C36 C37 C38 71.3(3) . . . . ?
C35 C36 C37 C39 -54.4(3) . . . . ?
C36 C28 C29 C30 179.4(2) . . . . ?
C36 C28 C29 C33 -0.8(3) . . . . ?
C40 C41 C42 C43 -111.7(3) . . . . ?
C40 C41 C42 C44 125.1(2) . . . . ?
C40 C41 C45 C46 0.3(4) . . . . ?
C40 C48 C49 C50 118.3(3) . . . . ?
C40 C48 C49 C51 -117.5(3) . . . . ?
C41 C40 C48 C47 3.9(3) . . . . ?
C41 C40 C48 C49 -175.7(2) . . . . ?
C41 C45 C46 C47 1.9(5) . . . . ?
C42 C41 C45 C46 -177.6(3) . . . . ?
C45 C41 C42 C43 66.1(3) . . . . ?
C45 C41 C42 C44 -57.1(3) . . . . ?
C45 C46 C47 C48 -1.1(5) . . . . ?
C46 C47 C48 C40 -1.8(4) . . . . ?
C46 C47 C48 C49 177.8(3) . . . . ?
C47 C48 C49 C50 -61.3(3) . . . . ?
C47 C48 C49 C51 62.9(3) . . . . ?
C48 C40 C41 C42 174.6(2) . . . . ?
C48 C40 C41 C45 -3.2(3) . . . . ?
C52 N3 C53 C54 96.1(3) . . . . ?
C52 N3 C53 C61 -90.3(3) . . . . ?
C52 N3 C65 Cl3 -175.57(16) . . . . ?
C52 N3 C65 C66 1.6(2) . . . . ?
C52 N4 C66 Cl4 179.99(15) . . . . ?
C52 N4 C66 C65 -0.2(2) . . . . ?
C52 N4 C67 C68 83.1(3) . . . . ?
C52 N4 C67 C75 -98.1(2) . . . . ?
C53 N3 C52 P8 0.9(4) . . . . ?
C53 N3 C52 N4 -174.2(2) . . . . ?
C53 N3 C65 Cl3 -2.3(3) . . . . ?
C53 N3 C65 C66 174.93(19) . . . . ?
C53 C54 C55 C56 -96.4(3) . . . . ?
C53 C54 C55 C57 138.3(2) . . . . ?
C53 C54 C58 C59 -1.8(4) . . . . ?
C53 C61 C62 C63 -77.3(3) . . . . ?
C53 C61 C62 C64 158.7(2) . . . . ?
C54 C53 C61 C60 0.1(3) . . . . ?
C54 C53 C61 C62 179.6(2) . . . . ?
C54 C58 C59 C60 1.4(4) . . . . ?
C55 C54 C58 C59 178.8(2) . . . . ?
C58 C54 C55 C56 83.0(3) . . . . ?
C58 C54 C55 C57 -42.3(3) . . . . ?
C58 C59 C60 C61 -0.1(4) . . . . ?
C59 C60 C61 C53 -0.7(4) . . . . ?
C59 C60 C61 C62 179.9(2) . . . . ?
C60 C61 C62 C63 102.1(3) . . . . ?
C60 C61 C62 C64 -21.9(4) . . . . ?
C61 C53 C54 C55 -179.5(2) . . . . ?
C61 C53 C54 C58 1.1(3) . . . . ?
C65 N3 C52 P8 173.38(19) . . . . ?
C65 N3 C52 N4 -1.7(2) . . . . ?
C65 N3 C53 C54 -75.7(3) . . . . ?
C65 N3 C53 C61 98.0(2) . . . . ?
C66 N4 C52 P8 -175.17(14) . . . . ?
C66 N4 C52 N3 1.1(2) . . . . ?
C66 N4 C67 C68 -88.0(2) . . . . ?
C66 N4 C67 C75 90.7(3) . . . . ?
C67 N4 C52 P8 12.6(3) . . . . ?
C67 N4 C52 N3 -171.07(18) . . . . ?
C67 N4 C66 Cl4 -7.8(3) . . . . ?
C67 N4 C66 C65 172.06(19) . . . . ?
C67 C68 C69 C70 -124.7(2) . . . . ?
C67 C68 C69 C71 110.6(2) . . . . ?
C67 C68 C72 C73 0.3(3) . . . . ?
C67 C75 C76 C77 116.3(3) . . . . ?
C67 C75 C76 C78 -120.5(3) . . . . ?
C68 C67 C75 C74 1.3(3) . . . . ?
C68 C67 C75 C76 -178.4(2) . . . . ?
C68 C72 C73 C74 0.5(4) . . . . ?
C69 C68 C72 C73 -179.2(2) . . . . ?
C72 C68 C69 C70 54.7(3) . . . . ?
C72 C68 C69 C71 -69.9(3) . . . . ?
C72 C73 C74 C75 -0.4(4) . . . . ?
C73 C74 C75 C67 -0.5(4) . . . . ?
C73 C74 C75 C76 179.2(2) . . . . ?
C74 C75 C76 C77 -63.4(3) . . . . ?
C74 C75 C76 C78 59.8(3) . . . . ?
C75 C67 C68 C69 178.3(2) . . . . ?
C75 C67 C68 C72 -1.2(3) . . . . ?
F1A C79A C80A C81A -172.8(11) . . . . ?
F1A C79A C84A C83A 172.1(11) . . . . ?
F1B C79B C80B C81B -179.8 . . . . ?
F1B C79B C84B C83B -179.8 . . . . ?
C79B C80B C81B C82B -0.3 . . . . ?
C80B C79B C84B C83B 0.3 . . . . ?
C80B C81B C82B C83B 0.1 . . . . ?
C81B C82B C83B C84B 0.3 . . . . ?
C82B C83B C84B C79B -0.4 . . . . ?
C84B C79B C80B C81B 0.1 . . . . ?
F1C C79C C80C C81C -179.8 . . . . ?
F1C C79C C84C C83C -179.8 . . . . ?
C79C C80C C81C C82C -0.5 . . . . ?
C80C C79C C84C C83C 0.1 . . . . ?
C80C C81C C82C C83C 0.2 . . . . ?
C81C C82C C83C C84C 0.2 . . . . ?
C82C C83C C84C C79C -0.4 . . . . ?
C84C C79C C80C C81C 0.3 . . . . ?
C79A C80A C81A C82A -1.7(19) . . . . ?
C80A C79A C84A C83A -6.4(18) . . . . ?
C80A C81A C82A C83A -2.3(17) . . . . ?
C81A C82A C83A C84A 1.9(18) . . . . ?
C82A C83A C84A C79A 2.7(18) . . . . ?
C84A C79A C80A C81A 5.8(19) . . . . ?

loop_
_exptl_oxdiff_crystal_face_indexfrac_h
_exptl_oxdiff_crystal_face_indexfrac_k
_exptl_oxdiff_crystal_face_indexfrac_l
_exptl_oxdiff_crystal_face_x
_exptl_oxdiff_crystal_face_y
_exptl_oxdiff_crystal_face_z
-4.0038 -0.9954 5.0099 -0.1936 0.5038 0.0664
-4.9937 -2.0063 -4.9991 0.1108 -0.3248 0.5534
4.9986 2.0008 -0.0062 0.0282 -0.1080 -0.3504
-0.0002 0.9995 -0.0004 -0.0534 -0.0257 -0.0183
0.0002 -0.9995 0.0004 0.0534 0.0257 0.0183
